data_7246204
loop_
_publ_author_name
'Wang, Xiuli'
'Wang, Yue'
'Xu, Na'
'Ma, Jianxin'
'Liu, Guocheng'

_publ_section_title
;
 Electrochemical and fluorescence sensing performance of four new
 coordination polymers tuned by different metal ions and dicarboxylic
 acids
;
_journal_issue 7
_journal_name_full CrystEngComm
_journal_page_first 1186
_journal_page_last 1192
_journal_paper_doi 10.1039/D2CE01484J
_journal_volume 25
_journal_year 2023
_chemical_formula_moiety 'C32 H28 Cd N4 O9 S, H2 O'
_chemical_formula_sum 'C32 H30 Cd N4 O10 S'
_chemical_formula_weight 775.06
_space_group_crystal_system triclinic
_space_group_IT_number 2
_space_group_name_Hall '-P 1'
_space_group_name_H-M_alt 'P -1'
_atom_sites_solution_hydrogens mixed
_atom_sites_solution_primary dual
_audit_creation_date 2021-05-25
_audit_creation_method
;
Olex2 1.3
(compiled 2020.02.04 svn.rd84adfe8 for OlexSys, GUI svn.r6032)
;
_audit_update_record
;
2022-03-02 deposited with the CCDC.	2023-01-06 downloaded from the CCDC.
;
_cell_angle_alpha 75.8360(10)
_cell_angle_beta 75.0890(10)
_cell_angle_gamma 79.2650(10)
_cell_formula_units_Z 2
_cell_length_a 9.2776(3)
_cell_length_b 13.4671(5)
_cell_length_c 13.8215(5)
_cell_measurement_reflns_used 4392
_cell_measurement_temperature 296.15
_cell_measurement_theta_max 25.127
_cell_measurement_theta_min 1.628
_cell_volume 1603.94(10)
_computing_cell_refinement 'SAINT+ Ver. 2016.5-0 (Bruker-AXS, 2016)'
_computing_data_collection 'APEX3 Ver. 2016.5-0 (Bruker-AXS, 2016)'
_computing_data_reduction 'SAINT+ Ver. 2016.5-0 (Bruker-AXS, 2016)'
_computing_molecular_graphics 'OLEX2 (Dolomanov et al., 2009)'
_computing_publication_material 'OLEX2 (Dolomanov et al., 2009)'
_computing_structure_refinement 'XL (Sheldrick, 2015b)'
_computing_structure_solution 'XT (Sheldrick, 2015a)'
_diffrn_ambient_temperature 296.15
_diffrn_detector 'charge-coupled device (CCD) area detector'
_diffrn_detector_area_resol_mean 7.9
_diffrn_detector_type 'Bruker APEX II'
_diffrn_measured_fraction_theta_full 0.999
_diffrn_measured_fraction_theta_max 0.999
_diffrn_measurement_device 'three-circle diffractometer'
_diffrn_measurement_device_type 'Bruker APEX II Quazar'
_diffrn_measurement_method '0.5\% \w and 0.5\% \f scans'
_diffrn_radiation_collimation 'focusing mirrors'
_diffrn_radiation_detector 'Bruker APEX II'
_diffrn_radiation_monochromator 'mirror optics'
_diffrn_radiation_probe x-ray
_diffrn_radiation_type 'Mo K\a'
_diffrn_radiation_wavelength 0.71073
_diffrn_radiation_xray_symbol K-L~3~
_diffrn_reflns_av_R_equivalents 0.0237
_diffrn_reflns_av_unetI/netI 0.0316
_diffrn_reflns_Laue_measured_fraction_full 0.999
_diffrn_reflns_Laue_measured_fraction_max 0.999
_diffrn_reflns_limit_h_max 11
_diffrn_reflns_limit_h_min -9
_diffrn_reflns_limit_k_max 12
_diffrn_reflns_limit_k_min -16
_diffrn_reflns_limit_l_max 16
_diffrn_reflns_limit_l_min -14
_diffrn_reflns_number 18502
_diffrn_reflns_point_group_measured_fraction_full 0.999
_diffrn_reflns_point_group_measured_fraction_max 0.999
_diffrn_reflns_theta_full 25.027
_diffrn_reflns_theta_max 25.027
_diffrn_reflns_theta_min 1.558
_diffrn_source 'microfocus sealed X-ray tube'
_diffrn_source_current 30.0
_diffrn_source_power 1.2
_diffrn_source_type 'Incoatec I\ms'
_diffrn_source_voltage 40.0
_diffrn_standards_number 0
_exptl_absorpt_coefficient_mu 0.811
_exptl_absorpt_correction_T_max 0.87
_exptl_absorpt_correction_T_min 0.86
_exptl_absorpt_correction_type multi-scan
_exptl_absorpt_process_details
;
SADABS-2016/2 (Krause et al., 2015) was used for absorption correction.
;
_exptl_crystal_colour green
_exptl_crystal_colour_primary green
_exptl_crystal_density_diffrn 1.605
_exptl_crystal_density_method 'not measured'
_exptl_crystal_description block
_exptl_crystal_F_000 788
_exptl_crystal_size_max 0.24
_exptl_crystal_size_mid 0.22
_exptl_crystal_size_min 0.2
_refine_diff_density_max 0.465
_refine_diff_density_min -0.593
_refine_diff_density_rms 0.088
_refine_ls_extinction_method none
_refine_ls_goodness_of_fit_ref 1.146
_refine_ls_hydrogen_treatment constr
_refine_ls_matrix_type full
_refine_ls_number_parameters 438
_refine_ls_number_reflns 5653
_refine_ls_number_restraints 1
_refine_ls_restrained_S_all 1.145
_refine_ls_R_factor_all 0.0580
_refine_ls_R_factor_gt 0.0430
_refine_ls_shift/su_max 0.001
_refine_ls_shift/su_mean 0.000
_refine_ls_structure_factor_coef Fsqd
_refine_ls_weighting_details 'w=1/[\s^2^(Fo^2^)+4.6915P] where P=(Fo^2^+2Fc^2^)/3'
_refine_ls_weighting_scheme calc
_refine_ls_wR_factor_gt 0.0754
_refine_ls_wR_factor_ref 0.0833
_reflns_Friedel_coverage 0.000
_reflns_number_gt 4837
_reflns_number_total 5653
_reflns_threshold_expression 'I > 2\s(I)'
_cod_data_source_file d2ce01484j2.cif
_cod_data_source_block 3
_cod_depositor_comments 'Adding full bibliography for 7246202--7246205.cif.'
_cod_database_code 7246204
_shelx_shelxl_version_number 2018/3
_shelx_space_group_comment
;
The symmetry employed for this shelxl refinement is uniquely defined
by the following loop, which should always be used as a source of
symmetry information in preference to the above space-group names.
They are only intended as comments.
;
_olex2_refinement_description
;
1. Fixed Uiso
 At 1.2 times of:
  All C(H) groups, All C(H,H) groups, All N(H) groups
 At 1.5 times of:
  All O(H,H) groups
2. Restrained distances
 H2WB-H2B
 2.1 with sigma of 0.02
3.a Free rotating group:
 O2(H2A,H2B)
3.b Rotating group:
 O1W(H1WA,H1WB), O2W(H2WA,H2WB)
3.c Secondary CH2 refined with riding coordinates:
 C8(H8A,H8B), C18(H18A,H18B)
3.d Aromatic/amide H refined with riding coordinates:
 N1(H1), N4(H4), C1(H1A), C4(H4A), C9(H9), C10(H10), C15(H15), C16(H16),
 C20(H20), C21(H21), C22(H22), C23(H23), C24(H24), C25(H25), C26(H26), C27(H27),
  C28(H28), C29(H29), C31(H31), C32(H32)
;
_olex2_submission_special_instructions 'No special instructions were received'

loop_
_space_group_symop_operation_xyz
'x, y, z'
'-x, -y, -z'

loop_
_atom_site_label
_atom_site_type_symbol
_atom_site_fract_x
_atom_site_fract_y
_atom_site_fract_z
_atom_site_U_iso_or_equiv
_atom_site_adp_type
_atom_site_occupancy
_atom_site_site_symmetry_order
_atom_site_calc_flag
_atom_site_refinement_flags_posn
_atom_site_refinement_flags_adp
_atom_site_refinement_flags_occupancy
_atom_site_disorder_assembly
_atom_site_disorder_group
Cd1 Cd 0.97992(4) 0.19163(2) 0.01914(2) 0.02919(9) Uani 1 1 d . . . . .
S1 S 0.50225(16) 0.76870(10) 0.41143(10) 0.0541(3) Uani 1 1 d . . . . .
O1 O 0.0177(4) 0.1471(2) 0.8633(2) 0.0382(7) Uani 1 1 d . . . . .
O1W O 1.0937(3) 0.0356(2) 0.0824(2) 0.0385(7) Uani 1 1 d . . . . .
H1WA H 1.162907 0.014712 0.035227 0.058 Uiso 1 1 d R U . . .
H1WB H 1.031518 -0.008177 0.098828 0.058 Uiso 1 1 d R U . . .
O3 O 0.7754(3) 0.4231(2) 0.5074(2) 0.0404(7) Uani 1 1 d . . . . .
O4 O 0.4988(4) 0.6146(2) 0.7356(2) 0.0456(8) Uani 1 1 d . . . . .
O5 O -0.0272(4) 0.3032(2) 0.7669(2) 0.0425(8) Uani 1 1 d . . . . .
O2W O 0.8645(4) 0.3577(3) -0.0476(3) 0.0497(9) Uani 1 1 d . . . . .
H2WA H 0.868377 0.363484 -0.111077 0.075 Uiso 1 1 d R U . . .
H2WB H 0.770347 0.363690 -0.020060 0.075 Uiso 1 1 d DR U . . .
O7 O 0.6695(4) 0.0597(3) 0.0247(3) 0.0552(9) Uani 1 1 d . . . . .
N1 N 0.6016(4) 0.4654(3) 0.6843(3) 0.0350(8) Uani 1 1 d . . . . .
H1 H 0.629402 0.435094 0.633223 0.042 Uiso 1 1 calc R U . . .
O8 O 0.1660(4) 0.0245(3) 0.4323(3) 0.0690(13) Uani 1 1 d . . . . .
O9 O 0.7498(4) 0.1560(3) 0.1043(3) 0.0608(11) Uani 1 1 d . . . . .
N2 N 0.9965(4) 0.2617(3) 0.1562(3) 0.0341(8) Uani 1 1 d . . . . .
N3 N 0.2108(4) 0.2608(3) 0.9388(3) 0.0363(9) Uani 1 1 d . . . . .
N4 N 0.9126(4) 0.5287(3) 0.3799(3) 0.0330(8) Uani 1 1 d . . . . .
H4 H 0.919402 0.590184 0.343725 0.040 Uiso 1 1 calc R U . . .
C1 C 0.4154(5) 0.0279(3) 0.1847(3) 0.0343(10) Uani 1 1 d . . . . .
H1A H 0.422981 0.001262 0.127275 0.041 Uiso 1 1 calc R U . . .
C2 C 0.0570(5) 0.1603(3) 0.6855(3) 0.0322(10) Uani 1 1 d . . . . .
C3 C 1.0187(4) 0.3829(3) 0.2888(3) 0.0281(9) Uani 1 1 d . . . . .
C4 C 1.1436(5) 0.3255(4) 0.2406(3) 0.0388(11) Uani 1 1 d . . . . .
H4A H 1.238073 0.326812 0.251327 0.047 Uiso 1 1 calc R U . . .
C5 C 0.4702(5) 0.3535(3) 0.8399(3) 0.0316(10) Uani 1 1 d . . . . .
C6 C 0.0121(4) 0.2075(3) 0.7785(3) 0.0310(9) Uani 1 1 d . . . . .
C7 C 0.5671(5) 0.6223(3) 0.5572(3) 0.0307(9) Uani 1 1 d . . . . .
C8 C 0.6099(5) 0.4042(4) 0.7855(3) 0.0401(11) Uani 1 1 d . . . . .
H8A H 0.625521 0.448308 0.826809 0.048 Uiso 1 1 calc R U . . .
H8B H 0.696115 0.351048 0.779319 0.048 Uiso 1 1 calc R U . . .
C9 C 0.2974(5) 0.0093(3) 0.2671(3) 0.0366(10) Uani 1 1 d . . . . .
H9 H 0.225591 -0.029768 0.265579 0.044 Uiso 1 1 calc R U . . .
C10 C 0.8824(5) 0.3754(3) 0.2705(3) 0.0369(10) Uani 1 1 d . . . . .
H10 H 0.794583 0.411362 0.302378 0.044 Uiso 1 1 calc R U . . .
C11 C 0.6710(5) 0.6009(3) 0.4648(3) 0.0296(9) Uani 1 1 d . . . . .
C12 C 0.2856(5) 0.0489(4) 0.3523(3) 0.0384(11) Uani 1 1 d . . . . .
C13 C 0.5241(5) 0.0861(3) 0.1857(3) 0.0308(9) Uani 1 1 d . . . . .
C14 C 0.7891(5) 0.5106(3) 0.4533(3) 0.0305(9) Uani 1 1 d . . . . .
C15 C 0.4730(5) 0.7107(4) 0.5375(3) 0.0412(11) Uani 1 1 d . . . . .
H15 H 0.399454 0.737087 0.588039 0.049 Uiso 1 1 calc R U . . .
C16 C 0.6454(5) 0.6755(4) 0.3823(3) 0.0427(11) Uani 1 1 d . . . . .
H16 H 0.701538 0.675124 0.316076 0.051 Uiso 1 1 calc R U . . .
C17 C 0.5534(4) 0.5655(3) 0.6668(3) 0.0323(10) Uani 1 1 d . . . . .
C18 C 1.0350(5) 0.4472(3) 0.3598(3) 0.0337(10) Uani 1 1 d . . . . .
H18A H 1.045506 0.401626 0.424496 0.040 Uiso 1 1 calc R U . . .
H18B H 1.127293 0.478025 0.330749 0.040 Uiso 1 1 calc R U . . .
C19 C 0.6590(5) 0.1014(3) 0.0970(3) 0.0364(10) Uani 1 1 d . . . . .
C20 C 1.1277(5) 0.2666(4) 0.1767(3) 0.0433(12) Uani 1 1 d . . . . .
H20 H 1.213285 0.227837 0.145959 0.052 Uiso 1 1 calc R U . . .
C21 C 0.3334(5) 0.4114(4) 0.8673(4) 0.0430(11) Uani 1 1 d . . . . .
H21 H 0.325709 0.483099 0.852673 0.052 Uiso 1 1 calc R U . . .
C22 C 0.0042(6) 0.2094(4) 0.5985(3) 0.0458(12) Uani 1 1 d . . . . .
H22 H -0.057472 0.272411 0.597055 0.055 Uiso 1 1 calc R U . . .
C23 C 0.8760(5) 0.3151(4) 0.2054(3) 0.0392(11) Uani 1 1 d . . . . .
H23 H 0.782314 0.311152 0.194937 0.047 Uiso 1 1 calc R U . . .
C24 C 0.3896(5) 0.1088(4) 0.3547(3) 0.0428(12) Uani 1 1 d . . . . .
H24 H 0.380402 0.136518 0.411660 0.051 Uiso 1 1 calc R U . . .
C25 C 0.1469(5) 0.0669(4) 0.6853(4) 0.0475(12) Uani 1 1 d . . . . .
H25 H 0.181147 0.032402 0.743805 0.057 Uiso 1 1 calc R U . . .
C26 C 0.4740(5) 0.2475(3) 0.8639(3) 0.0412(11) Uani 1 1 d . . . . .
H26 H 0.564038 0.205222 0.847043 0.049 Uiso 1 1 calc R U . . .
C27 C 0.5079(5) 0.1267(4) 0.2709(3) 0.0391(11) Uani 1 1 d . . . . .
H27 H 0.578170 0.167233 0.272033 0.047 Uiso 1 1 calc R U . . .
C28 C 0.2084(5) 0.3636(4) 0.9161(4) 0.0447(12) Uani 1 1 d . . . . .
H28 H 0.117445 0.404548 0.934325 0.054 Uiso 1 1 calc R U . . .
C29 C 0.3435(5) 0.2045(4) 0.9130(4) 0.0443(12) Uani 1 1 d . . . . .
H29 H 0.348478 0.132937 0.928817 0.053 Uiso 1 1 calc R U . . .
C30 C 0.1342(6) 0.0731(4) 0.5152(3) 0.0478(13) Uani 1 1 d . . . . .
C31 C 0.1873(6) 0.0230(4) 0.6001(4) 0.0550(14) Uani 1 1 d . . . . .
H31 H 0.249847 -0.039612 0.600622 0.066 Uiso 1 1 calc R U . . .
C32 C 0.0436(7) 0.1642(4) 0.5133(3) 0.0559(15) Uani 1 1 d . . . . .
H32 H 0.007430 0.196782 0.455015 0.067 Uiso 1 1 calc R U . . .
O2 O 0.5560(5) 0.3828(4) 0.0515(3) 0.0879(14) Uani 1 1 d G . . . .
H2A H 0.538014 0.391745 0.112506 0.132 Uiso 1 1 d G U . . .
H2B H 0.560084 0.317938 0.058084 0.132 Uiso 1 1 d DG U . . .

loop_
_atom_site_aniso_label
_atom_site_aniso_U_11
_atom_site_aniso_U_22
_atom_site_aniso_U_33
_atom_site_aniso_U_23
_atom_site_aniso_U_13
_atom_site_aniso_U_12
Cd1 0.03083(17) 0.03113(17) 0.02534(15) -0.00927(12) 0.00109(12) -0.00915(12)
S1 0.0568(8) 0.0462(8) 0.0518(8) 0.0002(6) -0.0174(6) 0.0054(6)
O1 0.058(2) 0.0324(16) 0.0221(15) -0.0036(13) -0.0033(14) -0.0110(15)
O1W 0.0441(19) 0.0316(16) 0.0372(17) -0.0079(13) -0.0009(14) -0.0086(14)
O3 0.049(2) 0.0289(17) 0.0369(17) -0.0041(14) 0.0009(14) -0.0078(14)
O4 0.052(2) 0.049(2) 0.0353(17) -0.0178(15) 0.0010(15) -0.0100(16)
O5 0.053(2) 0.0296(17) 0.0361(17) -0.0040(14) 0.0023(15) -0.0041(15)
O2W 0.045(2) 0.057(2) 0.0446(19) -0.0118(17) -0.0100(16) 0.0019(17)
O7 0.048(2) 0.068(2) 0.049(2) -0.0294(19) 0.0103(16) -0.0134(18)
N1 0.037(2) 0.038(2) 0.0280(19) -0.0058(16) 0.0009(16) -0.0107(17)
O8 0.073(3) 0.106(3) 0.042(2) -0.041(2) 0.0251(18) -0.064(2)
O9 0.043(2) 0.084(3) 0.059(2) -0.032(2) 0.0175(17) -0.034(2)
N2 0.034(2) 0.034(2) 0.035(2) -0.0145(16) -0.0048(16) -0.0009(16)
N3 0.037(2) 0.037(2) 0.032(2) -0.0042(16) 0.0013(16) -0.0142(17)
N4 0.038(2) 0.0285(19) 0.0316(19) -0.0117(15) 0.0002(16) -0.0077(16)
C1 0.035(2) 0.039(3) 0.034(2) -0.015(2) -0.0086(19) -0.004(2)
C2 0.034(2) 0.037(2) 0.022(2) -0.0034(18) 0.0012(17) -0.011(2)
C3 0.028(2) 0.029(2) 0.026(2) -0.0034(17) -0.0054(17) -0.0045(18)
C4 0.028(2) 0.053(3) 0.036(2) -0.015(2) -0.0067(19) 0.000(2)
C5 0.028(2) 0.043(3) 0.023(2) -0.0012(18) -0.0076(17) -0.009(2)
C6 0.027(2) 0.037(3) 0.025(2) -0.0027(18) 0.0023(17) -0.0132(19)
C7 0.029(2) 0.032(2) 0.033(2) -0.0064(18) -0.0067(18) -0.0098(19)
C8 0.031(2) 0.048(3) 0.039(3) -0.003(2) -0.003(2) -0.014(2)
C9 0.033(2) 0.044(3) 0.035(2) -0.014(2) 0.0015(19) -0.017(2)
C10 0.026(2) 0.047(3) 0.039(2) -0.023(2) -0.0008(19) 0.002(2)
C11 0.033(2) 0.032(2) 0.026(2) -0.0073(18) -0.0068(18) -0.0101(19)
C12 0.036(3) 0.048(3) 0.032(2) -0.010(2) 0.0032(19) -0.019(2)
C13 0.029(2) 0.031(2) 0.031(2) -0.0068(18) -0.0036(18) -0.0038(18)
C14 0.036(2) 0.032(2) 0.027(2) -0.0094(18) -0.0074(18) -0.0105(19)
C15 0.038(3) 0.043(3) 0.044(3) -0.016(2) -0.005(2) -0.005(2)
C16 0.048(3) 0.047(3) 0.033(2) -0.006(2) -0.010(2) -0.008(2)
C17 0.025(2) 0.039(3) 0.036(2) -0.013(2) -0.0021(18) -0.0128(19)
C18 0.033(2) 0.039(2) 0.033(2) -0.0128(19) -0.0048(19) -0.012(2)
C19 0.029(2) 0.038(3) 0.037(2) -0.010(2) 0.0005(19) -0.002(2)
C20 0.035(3) 0.053(3) 0.044(3) -0.026(2) -0.010(2) 0.011(2)
C21 0.032(3) 0.036(3) 0.054(3) -0.006(2) -0.001(2) -0.005(2)
C22 0.064(3) 0.037(3) 0.034(3) 0.002(2) -0.011(2) -0.013(2)
C23 0.030(2) 0.051(3) 0.041(3) -0.020(2) -0.004(2) -0.008(2)
C24 0.045(3) 0.058(3) 0.030(2) -0.024(2) 0.007(2) -0.021(2)
C25 0.048(3) 0.056(3) 0.036(3) -0.014(2) -0.010(2) 0.006(2)
C26 0.032(3) 0.036(3) 0.043(3) 0.000(2) 0.003(2) 0.000(2)
C27 0.035(3) 0.048(3) 0.040(3) -0.012(2) -0.002(2) -0.021(2)
C28 0.032(3) 0.039(3) 0.055(3) -0.006(2) 0.003(2) -0.008(2)
C29 0.044(3) 0.036(3) 0.047(3) -0.009(2) 0.005(2) -0.010(2)
C30 0.051(3) 0.065(4) 0.030(3) -0.020(2) 0.013(2) -0.033(3)
C31 0.049(3) 0.060(3) 0.052(3) -0.026(3) -0.004(3) 0.010(3)
C32 0.087(4) 0.060(4) 0.024(2) 0.005(2) -0.013(3) -0.035(3)
O2 0.076(3) 0.134(4) 0.060(3) -0.046(3) -0.011(2) -0.002(3)

loop_
_atom_type_symbol
_atom_type_description
_atom_type_scat_dispersion_real
_atom_type_scat_dispersion_imag
_atom_type_scat_source
C C 0.0033 0.0016 'International Tables Vol C Tables 4.2.6.8 and 6.1.1.4'
H H 0.0000 0.0000 'International Tables Vol C Tables 4.2.6.8 and 6.1.1.4'
Cd Cd -0.8075 1.2024 'International Tables Vol C Tables 4.2.6.8 and 6.1.1.4'
N N 0.0061 0.0033 'International Tables Vol C Tables 4.2.6.8 and 6.1.1.4'
O O 0.0106 0.0060 'International Tables Vol C Tables 4.2.6.8 and 6.1.1.4'
S S 0.1246 0.1234 'International Tables Vol C Tables 4.2.6.8 and 6.1.1.4'

loop_
_geom_angle_atom_site_label_1
_geom_angle_atom_site_label_2
_geom_angle_atom_site_label_3
_geom_angle
_geom_angle_site_symmetry_1
_geom_angle_site_symmetry_3
_geom_angle_publ_flag
O1 Cd1 O2W 89.99(11) 1_654 . ?
O1 Cd1 N2 164.63(11) 1_654 . ?
O1 Cd1 N3 81.74(11) 1_654 1_654 ?
O1W Cd1 O1 90.37(10) . 1_654 ?
O1W Cd1 O2W 178.81(12) . . ?
O1W Cd1 N2 92.84(11) . . ?
O1W Cd1 N3 93.99(12) . 1_654 ?
O2W Cd1 N3 84.93(12) . 1_654 ?
O9 Cd1 O1 106.05(12) . 1_654 ?
O9 Cd1 O1W 93.92(13) . . ?
O9 Cd1 O2W 87.08(14) . . ?
O9 Cd1 N2 88.73(12) . . ?
O9 Cd1 N3 168.86(13) . 1_654 ?
N2 Cd1 O2W 86.52(12) . . ?
N2 Cd1 N3 83.05(12) . 1_654 ?
C16 S1 C15 90.9(2) . . ?
C6 O1 Cd1 127.0(3) . 1_456 ?
Cd1 O1W H1WA 109.4 . . ?
Cd1 O1W H1WB 109.2 . . ?
H1WA O1W H1WB 104.5 . . ?
Cd1 O2W H2WA 109.7 . . ?
Cd1 O2W H2WB 109.6 . . ?
H2WA O2W H2WB 104.3 . . ?
C8 N1 H1 118.4 . . ?
C17 N1 H1 118.4 . . ?
C17 N1 C8 123.2(4) . . ?
C12 O8 C30 119.2(3) . . ?
C19 O9 Cd1 135.6(3) . . ?
C20 N2 Cd1 122.7(3) . . ?
C23 N2 Cd1 120.4(3) . . ?
C23 N2 C20 115.9(4) . . ?
C28 N3 Cd1 118.5(3) . 1_456 ?
C29 N3 Cd1 124.8(3) . 1_456 ?
C29 N3 C28 116.8(4) . . ?
C14 N4 H4 119.3 . . ?
C14 N4 C18 121.5(4) . . ?
C18 N4 H4 119.3 . . ?
C9 C1 H1A 119.5 . . ?
C9 C1 C13 121.0(4) . . ?
C13 C1 H1A 119.5 . . ?
C22 C2 C6 120.1(4) . . ?
C25 C2 C6 121.4(4) . . ?
C25 C2 C22 118.5(4) . . ?
C4 C3 C18 120.1(4) . . ?
C10 C3 C4 116.6(4) . . ?
C10 C3 C18 123.3(4) . . ?
C3 C4 H4A 120.1 . . ?
C20 C4 C3 119.7(4) . . ?
C20 C4 H4A 120.1 . . ?
C21 C5 C8 121.2(4) . . ?
C21 C5 C26 117.0(4) . . ?
C26 C5 C8 121.7(4) . . ?
O1 C6 C2 116.9(4) . . ?
O5 C6 O1 124.6(4) . . ?
O5 C6 C2 118.5(4) . . ?
C11 C7 C17 130.7(4) . . ?
C15 C7 C11 111.3(4) . . ?
C15 C7 C17 117.9(4) . . ?
N1 C8 C5 113.2(4) . . ?
N1 C8 H8A 108.9 . . ?
N1 C8 H8B 108.9 . . ?
C5 C8 H8A 108.9 . . ?
C5 C8 H8B 108.9 . . ?
H8A C8 H8B 107.7 . . ?
C1 C9 H9 120.1 . . ?
C1 C9 C12 119.7(4) . . ?
C12 C9 H9 120.1 . . ?
C3 C10 H10 119.9 . . ?
C23 C10 C3 120.1(4) . . ?
C23 C10 H10 119.9 . . ?
C7 C11 C14 128.1(4) . . ?
C16 C11 C7 110.6(4) . . ?
C16 C11 C14 121.3(4) . . ?
O8 C12 C9 115.9(4) . . ?
O8 C12 C24 123.5(4) . . ?
C24 C12 C9 120.7(4) . . ?
C1 C13 C19 120.8(4) . . ?
C27 C13 C1 118.2(4) . . ?
C27 C13 C19 121.0(4) . . ?
O3 C14 N4 121.2(4) . . ?
O3 C14 C11 122.9(4) . . ?
N4 C14 C11 115.9(4) . . ?
S1 C15 H15 123.3 . . ?
C7 C15 S1 113.4(3) . . ?
C7 C15 H15 123.3 . . ?
S1 C16 H16 123.1 . . ?
C11 C16 S1 113.7(3) . . ?
C11 C16 H16 123.1 . . ?
O4 C17 N1 123.5(4) . . ?
O4 C17 C7 118.7(4) . . ?
N1 C17 C7 117.8(4) . . ?
N4 C18 C3 115.7(3) . . ?
N4 C18 H18A 108.4 . . ?
N4 C18 H18B 108.4 . . ?
C3 C18 H18A 108.4 . . ?
C3 C18 H18B 108.4 . . ?
H18A C18 H18B 107.4 . . ?
O7 C19 O9 126.2(4) . . ?
O7 C19 C13 117.7(4) . . ?
O9 C19 C13 116.1(4) . . ?
N2 C20 C4 123.9(4) . . ?
N2 C20 H20 118.1 . . ?
C4 C20 H20 118.1 . . ?
C5 C21 H21 119.9 . . ?
C28 C21 C5 120.1(4) . . ?
C28 C21 H21 119.9 . . ?
C2 C22 H22 120.1 . . ?
C2 C22 C32 119.9(5) . . ?
C32 C22 H22 120.1 . . ?
N2 C23 C10 123.7(4) . . ?
N2 C23 H23 118.1 . . ?
C10 C23 H23 118.1 . . ?
C12 C24 H24 120.6 . . ?
C12 C24 C27 118.8(4) . . ?
C27 C24 H24 120.6 . . ?
C2 C25 H25 119.3 . . ?
C2 C25 C31 121.5(5) . . ?
C31 C25 H25 119.3 . . ?
C5 C26 H26 120.1 . . ?
C5 C26 C29 119.8(4) . . ?
C29 C26 H26 120.1 . . ?
C13 C27 C24 121.6(4) . . ?
C13 C27 H27 119.2 . . ?
C24 C27 H27 119.2 . . ?
N3 C28 C21 123.2(4) . . ?
N3 C28 H28 118.4 . . ?
C21 C28 H28 118.4 . . ?
N3 C29 C26 123.1(4) . . ?
N3 C29 H29 118.5 . . ?
C26 C29 H29 118.5 . . ?
C31 C30 O8 118.6(5) . . ?
C32 C30 O8 120.1(5) . . ?
C32 C30 C31 121.2(4) . . ?
C25 C31 H31 120.5 . . ?
C30 C31 C25 118.9(5) . . ?
C30 C31 H31 120.5 . . ?
C22 C32 H32 120.0 . . ?
C30 C32 C22 120.0(5) . . ?
C30 C32 H32 120.0 . . ?
H2A O2 H2B 104.5 . . ?

loop_
_geom_bond_atom_site_label_1
_geom_bond_atom_site_label_2
_geom_bond_distance
_geom_bond_site_symmetry_2
_geom_bond_publ_flag
Cd1 O1 2.299(3) 1_654 ?
Cd1 O1W 2.246(3) . ?
Cd1 O2W 2.367(3) . ?
Cd1 O9 2.233(3) . ?
Cd1 N2 2.362(3) . ?
Cd1 N3 2.388(3) 1_654 ?
S1 C15 1.701(5) . ?
S1 C16 1.689(5) . ?
O1 C6 1.259(5) . ?
O1W H1WA 0.8503 . ?
O1W H1WB 0.8511 . ?
O3 C14 1.241(5) . ?
O4 C17 1.238(5) . ?
O5 C6 1.255(5) . ?
O2W H2WA 0.8540 . ?
O2W H2WB 0.8552 . ?
O7 C19 1.235(5) . ?
N1 H1 0.8600 . ?
N1 C8 1.453(5) . ?
N1 C17 1.322(5) . ?
O8 C12 1.374(5) . ?
O8 C30 1.396(5) . ?
O9 C19 1.254(5) . ?
N2 C20 1.335(5) . ?
N2 C23 1.333(5) . ?
N3 C28 1.340(6) . ?
N3 C29 1.333(6) . ?
N4 H4 0.8600 . ?
N4 C14 1.336(5) . ?
N4 C18 1.447(5) . ?
C1 H1A 0.9300 . ?
C1 C9 1.371(6) . ?
C1 C13 1.393(6) . ?
C2 C6 1.502(5) . ?
C2 C22 1.384(6) . ?
C2 C25 1.374(6) . ?
C3 C4 1.380(6) . ?
C3 C10 1.378(6) . ?
C3 C18 1.508(5) . ?
C4 H4A 0.9300 . ?
C4 C20 1.373(6) . ?
C5 C8 1.512(6) . ?
C5 C21 1.375(6) . ?
C5 C26 1.379(6) . ?
C7 C11 1.444(5) . ?
C7 C15 1.353(6) . ?
C7 C17 1.505(6) . ?
C8 H8A 0.9700 . ?
C8 H8B 0.9700 . ?
C9 H9 0.9300 . ?
C9 C12 1.379(6) . ?
C10 H10 0.9300 . ?
C10 C23 1.370(6) . ?
C11 C14 1.488(6) . ?
C11 C16 1.363(6) . ?
C12 C24 1.379(6) . ?
C13 C19 1.515(6) . ?
C13 C27 1.379(6) . ?
C15 H15 0.9300 . ?
C16 H16 0.9300 . ?
C18 H18A 0.9700 . ?
C18 H18B 0.9700 . ?
C20 H20 0.9300 . ?
C21 H21 0.9300 . ?
C21 C28 1.370(6) . ?
C22 H22 0.9300 . ?
C22 C32 1.392(7) . ?
C23 H23 0.9300 . ?
C24 H24 0.9300 . ?
C24 C27 1.382(6) . ?
C25 H25 0.9300 . ?
C25 C31 1.380(6) . ?
C26 H26 0.9300 . ?
C26 C29 1.381(6) . ?
C27 H27 0.9300 . ?
C28 H28 0.9300 . ?
C29 H29 0.9300 . ?
C30 C31 1.365(7) . ?
C30 C32 1.351(7) . ?
C31 H31 0.9300 . ?
C32 H32 0.9300 . ?
O2 H2A 0.8499 . ?
O2 H2B 0.8500 . ?

loop_
_geom_torsion_atom_site_label_1
_geom_torsion_atom_site_label_2
_geom_torsion_atom_site_label_3
_geom_torsion_atom_site_label_4
_geom_torsion
_geom_torsion_site_symmetry_1
_geom_torsion_site_symmetry_2
_geom_torsion_site_symmetry_3
_geom_torsion_site_symmetry_4
_geom_torsion_publ_flag
Cd1 O1 C6 O5 -5.9(6) 1_456 . . . ?
Cd1 O1 C6 C2 173.7(3) 1_456 . . . ?
Cd1 O9 C19 O7 -10.9(8) . . . . ?
Cd1 O9 C19 C13 169.3(3) . . . . ?
Cd1 N2 C20 C4 165.6(4) . . . . ?
Cd1 N2 C23 C10 -166.1(4) . . . . ?
Cd1 N3 C28 C21 -178.0(4) 1_456 . . . ?
Cd1 N3 C29 C26 178.1(4) 1_456 . . . ?
O8 C12 C24 C27 178.5(5) . . . . ?
O8 C30 C31 C25 -175.1(4) . . . . ?
O8 C30 C32 C22 175.9(4) . . . . ?
C1 C9 C12 O8 -178.5(4) . . . . ?
C1 C9 C12 C24 1.3(7) . . . . ?
C1 C13 C19 O7 -0.7(7) . . . . ?
C1 C13 C19 O9 179.2(4) . . . . ?
C1 C13 C27 C24 1.6(7) . . . . ?
C2 C22 C32 C30 -0.6(7) . . . . ?
C2 C25 C31 C30 -1.3(8) . . . . ?
C3 C4 C20 N2 1.0(8) . . . . ?
C3 C10 C23 N2 -0.5(7) . . . . ?
C4 C3 C10 C23 -1.4(6) . . . . ?
C4 C3 C18 N4 160.6(4) . . . . ?
C5 C21 C28 N3 -0.6(8) . . . . ?
C5 C26 C29 N3 0.3(7) . . . . ?
C6 C2 C22 C32 -178.6(4) . . . . ?
C6 C2 C25 C31 179.5(4) . . . . ?
C7 C11 C14 O3 32.4(6) . . . . ?
C7 C11 C14 N4 -148.1(4) . . . . ?
C7 C11 C16 S1 -0.3(5) . . . . ?
C8 N1 C17 O4 -6.5(6) . . . . ?
C8 N1 C17 C7 173.1(3) . . . . ?
C8 C5 C21 C28 179.7(4) . . . . ?
C8 C5 C26 C29 -179.6(4) . . . . ?
C9 C1 C13 C19 176.5(4) . . . . ?
C9 C1 C13 C27 -1.6(7) . . . . ?
C9 C12 C24 C27 -1.3(8) . . . . ?
C10 C3 C4 C20 1.2(7) . . . . ?
C10 C3 C18 N4 -21.2(6) . . . . ?
C11 C7 C15 S1 1.0(5) . . . . ?
C11 C7 C17 O4 152.8(4) . . . . ?
C11 C7 C17 N1 -26.8(6) . . . . ?
C12 O8 C30 C31 -96.9(6) . . . . ?
C12 O8 C30 C32 87.8(6) . . . . ?
C12 C24 C27 C13 -0.2(8) . . . . ?
C13 C1 C9 C12 0.1(7) . . . . ?
C14 N4 C18 C3 85.2(5) . . . . ?
C14 C11 C16 S1 177.8(3) . . . . ?
C15 S1 C16 C11 0.7(4) . . . . ?
C15 C7 C11 C14 -178.3(4) . . . . ?
C15 C7 C11 C16 -0.5(5) . . . . ?
C15 C7 C17 O4 -24.3(6) . . . . ?
C15 C7 C17 N1 156.0(4) . . . . ?
C16 S1 C15 C7 -1.0(4) . . . . ?
C16 C11 C14 O3 -145.2(4) . . . . ?
C16 C11 C14 N4 34.3(6) . . . . ?
C17 N1 C8 C5 92.9(5) . . . . ?
C17 C7 C11 C14 4.4(7) . . . . ?
C17 C7 C11 C16 -177.8(4) . . . . ?
C17 C7 C15 S1 178.7(3) . . . . ?
C18 N4 C14 O3 0.4(6) . . . . ?
C18 N4 C14 C11 -179.2(3) . . . . ?
C18 C3 C4 C20 179.5(4) . . . . ?
C18 C3 C10 C23 -179.7(4) . . . . ?
C19 C13 C27 C24 -176.5(4) . . . . ?
C20 N2 C23 C10 2.5(7) . . . . ?
C21 C5 C8 N1 -64.6(6) . . . . ?
C21 C5 C26 C29 0.2(7) . . . . ?
C22 C2 C6 O1 156.2(4) . . . . ?
C22 C2 C6 O5 -24.2(6) . . . . ?
C22 C2 C25 C31 1.5(7) . . . . ?
C23 N2 C20 C4 -2.7(7) . . . . ?
C25 C2 C6 O1 -21.8(6) . . . . ?
C25 C2 C6 O5 157.8(4) . . . . ?
C25 C2 C22 C32 -0.5(7) . . . . ?
C26 C5 C8 N1 115.2(5) . . . . ?
C26 C5 C21 C28 -0.1(7) . . . . ?
C27 C13 C19 O7 177.3(4) . . . . ?
C27 C13 C19 O9 -2.8(7) . . . . ?
C28 N3 C29 C26 -0.9(7) . . . . ?
C29 N3 C28 C21 1.1(7) . . . . ?
C30 O8 C12 C9 -171.1(5) . . . . ?
C30 O8 C12 C24 9.1(8) . . . . ?
C31 C30 C32 C22 0.8(8) . . . . ?
C32 C30 C31 C25 0.1(8) . . . . ?
